data_4513161
loop_
_publ_author_name
'Abrahams, Brendan F.'
'Elliott, Robert W.'
'Hudson, Timothy A.'
'Robson, Richard'
'Sutton, Ashley L.'

_publ_section_title
;
 New CuI2(TCNQ--II) and CuI2(F4TCNQ--II) Coordination Polymers
;
_journal_issue 5
_journal_name_full 'Crystal Growth &amp; Design'
_journal_page_first 2437
_journal_paper_doi 10.1021/acs.cgd.5b00220
_journal_volume 15
_journal_year 2015
_chemical_formula_sum 'C18 H12 Cu2 N6'
_chemical_formula_weight 439.42
_space_group_crystal_system monoclinic
_space_group_IT_number 15
_space_group_name_Hall '-C 2yc'
_space_group_name_H-M_alt 'C 1 2/c 1'
_symmetry_space_group_name_Hall '-C 2yc'
_symmetry_space_group_name_H-M 'C 1 2/c 1'
_atom_sites_solution_hydrogens geom
_audit_creation_method SHELXL-2014/7
_cell_angle_alpha 90
_cell_angle_beta 97.15(3)
_cell_angle_gamma 90
_cell_formula_units_Z 4
_cell_length_a 7.5420(15)
_cell_length_b 13.738(3)
_cell_length_c 16.532(3)
_cell_measurement_temperature 100(2)
_cell_volume 1699.6(6)
_computing_cell_refinement 'XDS (Kabsch, 1993)'
_computing_data_collection 'BluIce (McPhillips, 2002)'
_computing_data_reduction 'XDS (Kabsch, 1993)'
_computing_structure_refinement 'SHELXL-2014/7 (Sheldrick, 2014)'
_computing_structure_solution 'SHELXS-2014/7 (Sheldrick, 2014)'
_diffrn_ambient_temperature 100(2)
_diffrn_measured_fraction_theta_full 0.962
_diffrn_measured_fraction_theta_max 0.970
_diffrn_measurement_device_type 'ADSC Quantum 210r'
_diffrn_measurement_method 'Phi Scan'
_diffrn_radiation_monochromator 'Silicon Double Crystal'
_diffrn_radiation_source 'MX1 Beamline Australian Synchrotron'
_diffrn_radiation_type Synchrotron
_diffrn_radiation_wavelength 0.71073
_diffrn_reflns_av_R_equivalents 0.0434
_diffrn_reflns_av_unetI/netI 0.0263
_diffrn_reflns_laue_measured_fraction_full 0.962
_diffrn_reflns_laue_measured_fraction_max 0.970
_diffrn_reflns_limit_h_max 9
_diffrn_reflns_limit_h_min -9
_diffrn_reflns_limit_k_max 17
_diffrn_reflns_limit_k_min -17
_diffrn_reflns_limit_l_max 21
_diffrn_reflns_limit_l_min -21
_diffrn_reflns_number 12904
_diffrn_reflns_point_group_measured_fraction_full 0.962
_diffrn_reflns_point_group_measured_fraction_max 0.970
_diffrn_reflns_theta_full 25.242
_diffrn_reflns_theta_max 27.494
_diffrn_reflns_theta_min 2.483
_exptl_absorpt_coefficient_mu 2.516
_exptl_absorpt_correction_type none
_exptl_crystal_colour Red
_exptl_crystal_density_diffrn 1.717
_exptl_crystal_description Plate
_exptl_crystal_F_000 880
_refine_diff_density_max 0.509
_refine_diff_density_min -0.640
_refine_diff_density_rms 0.082
_refine_ls_extinction_method none
_refine_ls_goodness_of_fit_ref 1.091
_refine_ls_hydrogen_treatment constr
_refine_ls_matrix_type full
_refine_ls_number_parameters 119
_refine_ls_number_reflns 1898
_refine_ls_number_restraints 0
_refine_ls_restrained_S_all 1.091
_refine_ls_R_factor_all 0.0346
_refine_ls_R_factor_gt 0.0337
_refine_ls_shift/su_max 0.001
_refine_ls_shift/su_mean 0.000
_refine_ls_structure_factor_coef Fsqd
_refine_ls_weighting_details 'w=1/[\s^2^(Fo^2^)+(0.0449P)^2^+3.8685P] where P=(Fo^2^+2Fc^2^)/3'
_refine_ls_weighting_scheme calc
_refine_ls_wR_factor_gt 0.0891
_refine_ls_wR_factor_ref 0.0896
_reflns_Friedel_coverage 0.000
_reflns_number_gt 1824
_reflns_number_total 1898
_reflns_threshold_expression 'I > 2\s(I)'
_cod_data_source_file cg5b00220_si_002.cif
_cod_data_source_block Cu2(TCNQ)(2,5-dimethylpyrazine):
_cod_database_code 4513161
_shelx_shelxl_version_number 2014/7
_shelx_space_group_comment
;
The symmetry employed for this shelxl refinement is uniquely defined
by the following loop, which should always be used as a source of
symmetry information in preference to the above space-group names.
They are only intended as comments.
;

loop_
_space_group_symop_operation_xyz
'x, y, z'
'-x, y, -z+1/2'
'x+1/2, y+1/2, z'
'-x+1/2, y+1/2, -z+1/2'
'-x, -y, -z'
'x, -y, z-1/2'
'-x+1/2, -y+1/2, -z'
'x+1/2, -y+1/2, z-1/2'

loop_
_atom_site_label
_atom_site_type_symbol
_atom_site_fract_x
_atom_site_fract_y
_atom_site_fract_z
_atom_site_U_iso_or_equiv
_atom_site_adp_type
_atom_site_occupancy
_atom_site_site_symmetry_order
_atom_site_calc_flag
_atom_site_refinement_flags_posn
_atom_site_refinement_flags_adp
Cu1 Cu 0.65070(4) 0.59067(2) 0.82738(2) 0.02290(13) Uani 1 1 d . .
N3 N 0.5541(2) 0.53104(13) 0.92646(11) 0.0204(3) Uani 1 1 d . .
N1 N 0.7437(3) 0.51744(13) 0.74672(11) 0.0231(4) Uani 1 1 d . .
C6 C 0.9672(3) 0.40077(15) 0.50179(13) 0.0209(4) Uani 1 1 d . .
H6 H 0.9455 0.3327 0.5023 0.025 Uiso 1 1 calc R U
N2 N 0.8541(3) 0.22824(14) 0.65635(11) 0.0271(4) Uani 1 1 d . .
C5 C 0.9700(3) 0.55717(15) 0.56599(12) 0.0202(4) Uani 1 1 d . .
H5 H 0.9501 0.5971 0.6109 0.024 Uiso 1 1 calc R U
C3 C 0.8686(3) 0.41243(14) 0.63980(13) 0.0204(4) Uani 1 1 d . .
C7 C 0.5005(3) 0.59333(14) 0.98116(14) 0.0225(4) Uani 1 1 d . .
H7 H 0.4989 0.6608 0.9687 0.027 Uiso 1 1 calc R U
C1 C 0.8022(3) 0.46960(15) 0.69920(12) 0.0200(4) Uani 1 1 d . .
C4 C 0.9356(3) 0.45705(14) 0.56902(12) 0.0187(4) Uani 1 1 d . .
C2 C 0.8604(3) 0.31201(15) 0.64949(12) 0.0208(4) Uani 1 1 d . .
C8 C 0.5526(3) 0.43558(15) 0.94495(12) 0.0206(4) Uani 1 1 d . .
C9 C 0.6066(3) 0.36300(15) 0.88540(13) 0.0246(4) Uani 1 1 d . .
H9A H 0.5236 0.3663 0.8349 0.037 Uiso 1 1 calc R U
H9B H 0.6037 0.2975 0.9087 0.037 Uiso 1 1 calc R U
H9C H 0.7279 0.3776 0.8735 0.037 Uiso 1 1 calc R U

loop_
_atom_site_aniso_label
_atom_site_aniso_U_11
_atom_site_aniso_U_22
_atom_site_aniso_U_33
_atom_site_aniso_U_23
_atom_site_aniso_U_13
_atom_site_aniso_U_12
Cu1 0.0379(2) 0.01549(18) 0.01845(18) -0.00233(8) 0.01600(12) -0.00004(9)
N3 0.0303(9) 0.0165(8) 0.0166(8) -0.0011(6) 0.0117(6) -0.0032(7)
N1 0.0381(10) 0.0165(8) 0.0177(8) -0.0006(6) 0.0154(7) -0.0008(7)
C6 0.0330(11) 0.0151(9) 0.0166(9) 0.0008(7) 0.0105(8) 0.0004(7)
N2 0.0469(12) 0.0181(9) 0.0201(8) 0.0006(7) 0.0193(8) 0.0000(7)
C5 0.0309(10) 0.0157(9) 0.0159(9) -0.0034(7) 0.0108(7) 0.0013(7)
C3 0.0311(11) 0.0155(10) 0.0169(9) -0.0004(7) 0.0115(8) 0.0005(7)
C7 0.0328(11) 0.0159(9) 0.0211(10) -0.0011(7) 0.0122(9) -0.0020(7)
C1 0.0291(10) 0.0147(9) 0.0177(9) 0.0028(7) 0.0088(8) -0.0016(7)
C4 0.0265(9) 0.0168(9) 0.0148(9) 0.0003(7) 0.0103(7) 0.0016(7)
C2 0.0306(10) 0.0202(10) 0.0143(8) -0.0003(7) 0.0130(7) 0.0002(8)
C8 0.0297(10) 0.0162(9) 0.0181(9) -0.0029(7) 0.0112(8) -0.0016(8)
C9 0.0383(12) 0.0176(9) 0.0212(10) -0.0033(7) 0.0167(8) -0.0024(8)

loop_
_atom_type_symbol
_atom_type_description
_atom_type_scat_dispersion_real
_atom_type_scat_dispersion_imag
_atom_type_scat_source
C C 0.0033 0.0016 'International Tables Vol C Tables 4.2.6.8 and 6.1.1.4'
H H 0.0000 0.0000 'International Tables Vol C Tables 4.2.6.8 and 6.1.1.4'
N N 0.0061 0.0033 'International Tables Vol C Tables 4.2.6.8 and 6.1.1.4'
Cu Cu 0.3201 1.2651 'International Tables Vol C Tables 4.2.6.8 and 6.1.1.4'

loop_
_geom_angle_atom_site_label_1
_geom_angle_atom_site_label_2
_geom_angle_atom_site_label_3
_geom_angle
_geom_angle_site_symmetry_1
_geom_angle_site_symmetry_3
N1 Cu1 N2 130.28(8) . 4_656
N1 Cu1 N3 123.84(8) . .
N2 Cu1 N3 105.59(7) 4_656 .
C7 N3 C8 117.12(18) . .
C7 N3 Cu1 116.81(14) . .
C8 N3 Cu1 125.85(14) . .
C1 N1 Cu1 177.42(18) . .
C5 C6 C4 121.20(18) 5_766 .
C5 C6 H6 119.4 5_766 .
C4 C6 H6 119.4 . .
C2 N2 Cu1 177.4(2) . 4_646
C6 C5 C4 121.19(18) 5_766 .
C6 C5 H5 119.4 5_766 .
C4 C5 H5 119.4 . .
C2 C3 C1 116.83(19) . .
C2 C3 C4 122.11(18) . .
C1 C3 C4 121.01(18) . .
N3 C7 C8 123.61(19) . 5_667
N3 C7 H7 118.2 . .
C8 C7 H7 118.2 5_667 .
N1 C1 C3 178.2(2) . .
C6 C4 C5 117.61(18) . .
C6 C4 C3 120.88(18) . .
C5 C4 C3 121.51(17) . .
N2 C2 C3 179.0(2) . .
N3 C8 C7 119.27(19) . 5_667
N3 C8 C9 119.34(18) . .
C7 C8 C9 121.39(19) 5_667 .
C8 C9 H9A 109.5 . .
C8 C9 H9B 109.5 . .
H9A C9 H9B 109.5 . .
C8 C9 H9C 109.5 . .
H9A C9 H9C 109.5 . .
H9B C9 H9C 109.5 . .

loop_
_geom_bond_atom_site_label_1
_geom_bond_atom_site_label_2
_geom_bond_distance
_geom_bond_site_symmetry_2
Cu1 N1 1.8749(18) .
Cu1 N2 1.910(2) 4_656
Cu1 N3 2.0449(18) .
N3 C7 1.343(3) .
N3 C8 1.347(3) .
N1 C1 1.153(3) .
C6 C5 1.395(3) 5_766
C6 C4 1.398(3) .
C6 H6 0.9500 .
N2 C2 1.158(3) .
N2 Cu1 1.910(2) 4_646
C5 C6 1.395(3) 5_766
C5 C4 1.402(3) .
C5 H5 0.9500 .
C3 C2 1.391(3) .
C3 C1 1.398(3) .
C3 C4 1.465(3) .
C7 C8 1.390(3) 5_667
C7 H7 0.9500 .
C8 C7 1.390(3) 5_667
C8 C9 1.493(3) .
C9 H9A 0.9800 .
C9 H9B 0.9800 .
C9 H9C 0.9800 .
